data_7209944
loop_
_publ_author_name
'Bia\/lo\'nska, Agata'
'Ciunik, Zbigniew'

_publ_section_title
;
 Solid solutions of quasi-isomorphous diastereomeric salts -- kinetics
 versus thermodynamics
;
_journal_issue 28
_journal_name_full CrystEngComm
_journal_page_first 5681
_journal_paper_doi 10.1039/c3ce40512e
_journal_volume 15
_journal_year 2013
_chemical_absolute_configuration rm
_chemical_formula_moiety 'C23 H27 N2 O4, C10 H9 N2 O5, 2(C H4 O)'
_chemical_formula_sum 'C35 H44 N4 O11'
_chemical_formula_weight 696.74
_chemical_melting_point 401
_chemical_name_systematic
;
brucinium N-(3-nitrobenzoyl)-(D~0.54~L~0.46~)-alaninate methanol disolvate
;
_space_group_IT_number 19
_symmetry_cell_setting orthorhombic
_symmetry_space_group_name_Hall 'P 2ac 2ab'
_symmetry_space_group_name_H-M 'P 21 21 21'
_atom_sites_solution_hydrogens geom
_atom_sites_solution_primary direct
_atom_sites_solution_secondary difmap
_audit_creation_method SHELXL-97
_cell_angle_alpha 90.00
_cell_angle_beta 90.00
_cell_angle_gamma 90.00
_cell_formula_units_Z 4
_cell_length_a 7.936(2)
_cell_length_b 12.200(3)
_cell_length_c 34.428(7)
_cell_measurement_reflns_used 1857
_cell_measurement_temperature 80(2)
_cell_measurement_theta_max 31.6963
_cell_measurement_theta_min 2.8340
_cell_volume 3333.3(14)
_computing_cell_refinement
;
CrysAlisPro, Agilent Technologies,
Version 1.171.36.21t (release 14-08-2012 CrysAlis171 .NET)
(compiled Aug 14 2012,18:12:40)
;
_computing_data_collection
;
CrysAlisPro, Agilent Technologies,
Version 1.171.36.21t (release 14-08-2012 CrysAlis171 .NET)
(compiled Aug 14 2012,18:12:40)
;
_computing_data_reduction
;
CrysAlisPro, Agilent Technologies,
Version 1.171.36.21t (release 14-08-2012 CrysAlis171 .NET)
(compiled Aug 14 2012,18:12:40)
;
_computing_structure_refinement
;
SHELXS-97 (Sheldrick, G. M. (2008). <i>Acta Cryst.</i> <b>A64</b>, 112-122.)
;
_computing_structure_solution
;
SIR2004 (Burla, M. C., Caliandro, R., Camalli, M., Carrozzini, B.,
Cascarano, G. L., De Caro, L., Giacovazzo, C., Polidori G.,
Spagna, R., J. Appl. Cryst. 2005. 38, 381-388.)
;
_diffrn_ambient_temperature 80(2)
_diffrn_measured_fraction_theta_full 0.999
_diffrn_measured_fraction_theta_max 0.999
_diffrn_measurement_device_type 'Xcalibur, Ruby'
_diffrn_measurement_method '\w scans'
_diffrn_radiation_monochromator graphite
_diffrn_radiation_source 'fine-focus sealed tube'
_diffrn_radiation_type MoK\a
_diffrn_radiation_wavelength 0.71073
_diffrn_reflns_av_R_equivalents 0.0575
_diffrn_reflns_av_sigmaI/netI 0.1155
_diffrn_reflns_limit_h_max 3
_diffrn_reflns_limit_h_min -11
_diffrn_reflns_limit_k_max 17
_diffrn_reflns_limit_k_min -7
_diffrn_reflns_limit_l_max 29
_diffrn_reflns_limit_l_min -48
_diffrn_reflns_number 11859
_diffrn_reflns_theta_full 30.00
_diffrn_reflns_theta_max 30.00
_diffrn_reflns_theta_min 2.83
_diffrn_standards_number 0
_exptl_absorpt_coefficient_mu 0.104
_exptl_absorpt_correction_type none
_exptl_crystal_colour pale-yellow
_exptl_crystal_density_diffrn 1.388
_exptl_crystal_density_method 'not measured'
_exptl_crystal_description plate
_exptl_crystal_F_000 1480
_exptl_crystal_size_max 0.71
_exptl_crystal_size_mid 0.26
_exptl_crystal_size_min 0.06
_refine_diff_density_max 0.268
_refine_diff_density_min -0.318
_refine_diff_density_rms 0.065
_refine_ls_extinction_method none
_refine_ls_goodness_of_fit_ref 1.060
_refine_ls_hydrogen_treatment constr
_refine_ls_matrix_type full
_refine_ls_number_parameters 499
_refine_ls_number_reflns 8550
_refine_ls_number_restraints 18
_refine_ls_restrained_S_all 1.065
_refine_ls_R_factor_all 0.1684
_refine_ls_R_factor_gt 0.0993
_refine_ls_shift/su_max 0.000
_refine_ls_shift/su_mean 0.000
_refine_ls_structure_factor_coef Fsqd
_refine_ls_weighting_details 'calc w=1/[\s^2^(Fo^2^)+(0.0482P)^2^+4.2426P] where P=(Fo^2^+2Fc^2^)/3'
_refine_ls_weighting_scheme calc
_refine_ls_wR_factor_gt 0.1810
_refine_ls_wR_factor_ref 0.2168
_reflns_number_gt 4827
_reflns_number_total 8550
_reflns_threshold_expression >2sigma(I)
_cod_data_source_file c3ce40512e.txt
_cod_data_source_block B3NB(DL)A
_cod_database_code 7209944

loop_
_symmetry_equiv_pos_as_xyz
'x, y, z'
'-x+1/2, -y, z+1/2'
'-x, y+1/2, -z+1/2'
'x+1/2, -y+1/2, -z'

loop_
_atom_site_label
_atom_site_type_symbol
_atom_site_fract_x
_atom_site_fract_y
_atom_site_fract_z
_atom_site_U_iso_or_equiv
_atom_site_adp_type
_atom_site_occupancy
_atom_site_symmetry_multiplicity
_atom_site_calc_flag
_atom_site_refinement_flags
_atom_site_disorder_assembly
_atom_site_disorder_group
O1 O 0.1927(4) 0.2739(2) 0.17418(10) 0.0347(8) Uani 1 1 d . . .
O2 O 0.2560(4) -0.3060(3) 0.32322(10) 0.0363(8) Uani 1 1 d . . .
O3 O 0.2893(5) -0.4255(3) 0.26118(10) 0.0428(9) Uani 1 1 d . . .
O4 O 0.2375(5) 0.0965(3) 0.29529(10) 0.0458(10) Uani 1 1 d . . .
N1 N 0.1586(6) 0.0174(3) 0.23837(12) 0.0314(9) Uani 1 1 d . . .
N2 N 0.1266(6) -0.0880(3) 0.10955(12) 0.0417(12) Uani 1 1 d . . .
H2A H 0.1204 -0.1486 0.0932 0.050 Uiso 1 1 calc R . .
C1 C 0.2054(6) -0.1392(4) 0.28567(15) 0.0314(11) Uani 1 1 d . . .
H1A H 0.1978 -0.0946 0.3082 0.038 Uiso 1 1 calc R . .
C2 C 0.2357(7) -0.2513(4) 0.28806(15) 0.0343(12) Uani 1 1 d . . .
C3 C 0.2505(7) -0.3174(4) 0.25460(15) 0.0351(12) Uani 1 1 d . . .
C4 C 0.2239(6) -0.2712(4) 0.21824(14) 0.0323(11) Uani 1 1 d . . .
H4A H 0.2287 -0.3149 0.1954 0.039 Uiso 1 1 calc R . .
C5 C 0.1900(7) -0.1593(4) 0.21594(15) 0.0334(11) Uani 1 1 d . . .
C6 C 0.1866(6) -0.0956(3) 0.24853(14) 0.0293(10) Uani 1 1 d . . .
C7 C 0.1424(7) -0.0922(4) 0.18006(14) 0.0317(11) Uani 1 1 d . . .
C8 C 0.1584(7) 0.0279(4) 0.19508(14) 0.0309(11) Uani 1 1 d . . .
H8A H 0.0584 0.0716 0.1866 0.037 Uiso 1 1 calc R . .
C9 C 0.2075(6) 0.1047(4) 0.26053(16) 0.0341(11) Uani 1 1 d . . .
C10 C 0.2238(7) 0.2128(3) 0.23910(14) 0.0348(12) Uani 1 1 d . . .
H10D H 0.2930 0.2628 0.2552 0.042 Uiso 1 1 calc R . .
H10E H 0.1101 0.2457 0.2370 0.042 Uiso 1 1 calc R . .
C11 C 0.3023(6) 0.2087(4) 0.19767(14) 0.0328(11) Uani 1 1 d . . .
H11A H 0.4164 0.2435 0.1983 0.039 Uiso 1 1 calc R . .
C12 C 0.2523(7) 0.2931(4) 0.13505(15) 0.0407(13) Uani 1 1 d . . .
H12A H 0.3769 0.2969 0.1351 0.049 Uiso 1 1 calc R . .
H12B H 0.2085 0.3643 0.1256 0.049 Uiso 1 1 calc R . .
C13 C 0.1948(8) 0.2020(4) 0.10790(15) 0.0409(13) Uani 1 1 d . . .
H13A H 0.1188 0.2196 0.0875 0.049 Uiso 1 1 calc R . .
C14 C 0.2463(7) 0.0994(4) 0.11148(15) 0.0357(12) Uani 1 1 d . . .
C15 C 0.1870(9) 0.0081(4) 0.08554(15) 0.0460(15) Uani 1 1 d . . .
H15A H 0.2806 -0.0157 0.0685 0.055 Uiso 1 1 calc R . .
H15B H 0.0940 0.0347 0.0689 0.055 Uiso 1 1 calc R . .
C16 C -0.0447(7) -0.0697(5) 0.12611(16) 0.0467(15) Uani 1 1 d . . .
H16A H -0.1313 -0.1074 0.1103 0.056 Uiso 1 1 calc R . .
H16B H -0.0713 0.0095 0.1270 0.056 Uiso 1 1 calc R . .
C17 C -0.0379(7) -0.1177(4) 0.16698(16) 0.0408(14) Uani 1 1 d . . .
H17A H -0.0589 -0.1977 0.1666 0.049 Uiso 1 1 calc R . .
H17B H -0.1215 -0.0822 0.1842 0.049 Uiso 1 1 calc R . .
C18 C 0.3202(6) 0.0889(3) 0.18456(14) 0.0283(10) Uani 1 1 d . . .
H18A H 0.4098 0.0567 0.2015 0.034 Uiso 1 1 calc R . .
C19 C 0.3781(6) 0.0661(4) 0.14213(15) 0.0315(11) Uani 1 1 d . . .
H19A H 0.4858 0.1061 0.1370 0.038 Uiso 1 1 calc R . .
C20 C 0.4098(7) -0.0576(3) 0.13970(16) 0.0374(13) Uani 1 1 d . . .
H20A H 0.4641 -0.0757 0.1146 0.045 Uiso 1 1 calc R . .
H20B H 0.4863 -0.0805 0.1609 0.045 Uiso 1 1 calc R . .
C21 C 0.2439(7) -0.1175(3) 0.14315(15) 0.0346(12) Uani 1 1 d . . .
H21A H 0.2665 -0.1981 0.1422 0.042 Uiso 1 1 calc R . .
C22 C 0.2223(7) -0.2429(4) 0.35736(15) 0.0422(13) Uani 1 1 d . . .
H22A H 0.2392 -0.2887 0.3804 0.063 Uiso 1 1 calc R . .
H22B H 0.1056 -0.2167 0.3567 0.063 Uiso 1 1 calc R . .
H22C H 0.2990 -0.1800 0.3583 0.063 Uiso 1 1 calc R . .
C23 C 0.3185(10) -0.4915(4) 0.22727(17) 0.0540(18) Uani 1 1 d . . .
H23A H 0.3431 -0.5670 0.2352 0.081 Uiso 1 1 calc R . .
H23B H 0.4145 -0.4619 0.2128 0.081 Uiso 1 1 calc R . .
H23C H 0.2179 -0.4906 0.2108 0.081 Uiso 1 1 calc R . .
O5 O 0.2018(13) -0.2763(6) 0.0701(2) 0.048(2) Uani 0.541(6) 1 d PU A 1
O6 O 0.0531(12) -0.1806(6) 0.0279(2) 0.059(2) Uani 0.541(6) 1 d PU A 1
O51 O 0.0862(16) -0.2661(8) 0.0698(3) 0.055(3) Uani 0.459(6) 1 d PU A 2
O61 O 0.2498(16) -0.1799(7) 0.0284(3) 0.077(3) Uani 0.459(6) 1 d PU A 2
O7 O 0.1530(5) -0.5736(3) 0.04009(11) 0.0493(10) Uani 1 1 d . . .
O8 O -0.2072(5) -0.9026(3) 0.05388(13) 0.0541(11) Uani 1 1 d . . .
O9 O -0.4758(6) -0.9070(3) 0.04989(14) 0.0588(12) Uani 1 1 d . . .
N4 N -0.3459(7) -0.8580(4) 0.04883(12) 0.0401(11) Uani 1 1 d . A .
C24 C 0.1432(8) -0.2617(4) 0.03726(17) 0.0419(14) Uani 1 1 d . . .
C25 C 0.1475(7) -0.3583(4) 0.00910(17) 0.0381(13) Uani 1 1 d . . .
H251 H 0.2459 -0.4054 0.0161 0.046 Uiso 0.459(6) 1 calc PR A 2
H25 H 0.0852 -0.4352 0.0178 0.046 Uiso 0.541(6) 1 d PR A 1
C28 C -0.1975(9) -0.5724(5) 0.0331(2) 0.0651(19) Uani 1 1 d . . .
H28 H -0.0950 -0.5329 0.0303 0.078 Uiso 0.541(6) 1 calc PR A 1
C29 C -0.1966(8) -0.6849(4) 0.03859(17) 0.0474(15) Uani 1 1 d . A .
H29 H -0.0933 -0.7239 0.0403 0.057 Uiso 1 1 calc R . .
C30 C -0.3500(8) -0.7396(4) 0.04165(15) 0.0370(12) Uani 1 1 d . . .
C31 C -0.5020(7) -0.6866(4) 0.04023(17) 0.0402(14) Uani 1 1 d . A .
H31 H -0.6036 -0.7271 0.0432 0.048 Uiso 1 1 calc R . .
C32 C -0.5082(9) -0.5745(5) 0.0345(2) 0.0565(17) Uani 1 1 d . . .
H281 H -0.6130 -0.5373 0.0325 0.068 Uiso 0.459(6) 1 calc PR A 2
C33 C -0.3557(10) -0.5174(5) 0.0316(2) 0.067(2) Uani 1 1 d . A .
H33A H -0.3577 -0.4400 0.0287 0.080 Uiso 1 1 calc R . .
N31 N 0.0020(10) -0.4189(6) 0.0151(3) 0.031(2) Uani 0.459(6) 1 d P . 2
H31A H -0.0952 -0.3887 0.0090 0.037 Uiso 0.459(6) 1 calc PR A 2
C261 C 0.167(4) -0.326(3) -0.0289(9) 0.056(5) Uani 0.459(6) 1 d PU . 2
H26A H 0.2865 -0.3293 -0.0360 0.084 Uiso 0.459(6) 1 calc PR A 2
H26B H 0.1266 -0.2502 -0.0318 0.084 Uiso 0.459(6) 1 calc PR A 2
H26C H 0.1019 -0.3742 -0.0459 0.084 Uiso 0.459(6) 1 calc PR A 2
C271 C 0.0008(12) -0.5218(8) 0.0299(3) 0.027(3) Uani 0.459(6) 1 d P . 2
N3 N 0.2934(9) -0.4211(5) 0.0145(2) 0.0290(18) Uani 0.541(6) 1 d P . 1
H3 H 0.3894 -0.3918 0.0070 0.035 Uiso 0.541(6) 1 calc PR A 1
C26 C 0.131(3) -0.313(2) -0.0372(7) 0.043(3) Uani 0.541(6) 1 d PU . 1
H26D H 0.1333 -0.3752 -0.0551 0.064 Uiso 0.541(6) 1 calc PR A 1
H26E H 0.2248 -0.2634 -0.0430 0.064 Uiso 0.541(6) 1 calc PR A 1
H26F H 0.0240 -0.2731 -0.0403 0.064 Uiso 0.541(6) 1 calc PR A 1
C27 C 0.3001(11) -0.5227(6) 0.0301(3) 0.030(2) Uani 0.541(6) 1 d P . 1
O100 O 0.1723(9) -0.4159(4) 0.13053(14) 0.101(2) Uani 1 1 d . . .
H100 H 0.1897 -0.3714 0.1124 0.151 Uiso 1 1 calc R . .
C100 C 0.0017(10) -0.4490(7) 0.1300(3) 0.091(3) Uani 1 1 d . . .
H10C H -0.0481 -0.4310 0.1048 0.136 Uiso 1 1 calc R . .
H10A H -0.0599 -0.4106 0.1506 0.136 Uiso 1 1 calc R . .
H10B H -0.0052 -0.5283 0.1344 0.136 Uiso 1 1 calc R . .
O200 O 0.5985(9) -0.2842(4) 0.14823(16) 0.099(2) Uani 1 1 d . . .
H200 H 0.6495 -0.3137 0.1669 0.149 Uiso 1 1 calc R . .
C200 C 0.5570(13) -0.3659(8) 0.1199(2) 0.108(4) Uani 1 1 d . . .
H20E H 0.4736 -0.3362 0.1017 0.162 Uiso 1 1 calc R . .
H20C H 0.5101 -0.4304 0.1330 0.162 Uiso 1 1 calc R . .
H20D H 0.6588 -0.3868 0.1056 0.162 Uiso 1 1 calc R . .

loop_
_atom_site_aniso_label
_atom_site_aniso_U_11
_atom_site_aniso_U_22
_atom_site_aniso_U_33
_atom_site_aniso_U_23
_atom_site_aniso_U_13
_atom_site_aniso_U_12
O1 0.038(2) 0.0217(15) 0.044(2) 0.0059(15) 0.0034(18) -0.0005(14)
O2 0.039(2) 0.0337(17) 0.0362(19) 0.0066(16) 0.0013(18) 0.0006(16)
O3 0.058(2) 0.0223(16) 0.048(2) 0.0043(16) -0.002(2) 0.0022(17)
O4 0.072(3) 0.0304(18) 0.035(2) -0.0046(16) -0.003(2) -0.012(2)
N1 0.039(2) 0.0212(18) 0.034(2) 0.0035(17) 0.003(2) -0.0027(18)
N2 0.065(3) 0.029(2) 0.031(2) 0.0007(19) -0.005(2) -0.016(2)
C1 0.029(3) 0.029(2) 0.036(3) 0.001(2) 0.002(2) -0.004(2)
C2 0.040(3) 0.030(2) 0.033(3) 0.005(2) -0.003(3) -0.010(2)
C3 0.037(3) 0.026(2) 0.042(3) 0.000(2) 0.003(3) -0.001(2)
C4 0.040(3) 0.024(2) 0.033(3) -0.003(2) 0.002(2) -0.003(2)
C5 0.041(3) 0.026(2) 0.034(3) 0.003(2) -0.001(3) -0.007(2)
C6 0.027(2) 0.020(2) 0.041(3) -0.004(2) -0.002(2) -0.0043(19)
C7 0.040(3) 0.023(2) 0.032(3) -0.003(2) -0.003(2) -0.011(2)
C8 0.035(3) 0.021(2) 0.036(3) 0.003(2) 0.001(2) 0.000(2)
C9 0.034(3) 0.027(2) 0.042(3) -0.002(2) 0.003(2) -0.006(2)
C10 0.045(3) 0.018(2) 0.041(3) -0.003(2) 0.008(3) 0.000(2)
C11 0.031(3) 0.022(2) 0.045(3) -0.003(2) 0.003(2) 0.001(2)
C12 0.052(3) 0.025(2) 0.045(3) 0.005(2) 0.009(3) 0.003(2)
C13 0.054(4) 0.030(2) 0.039(3) 0.006(2) 0.003(3) -0.004(3)
C14 0.040(3) 0.028(2) 0.039(3) 0.005(2) 0.002(3) -0.004(2)
C15 0.077(4) 0.029(2) 0.032(3) 0.003(2) 0.005(3) -0.021(3)
C16 0.051(4) 0.052(3) 0.037(3) 0.000(3) -0.009(3) -0.020(3)
C17 0.044(3) 0.036(3) 0.042(3) 0.002(3) -0.004(3) -0.011(2)
C18 0.035(3) 0.0149(18) 0.035(3) -0.0013(19) -0.001(2) 0.0018(19)
C19 0.026(2) 0.027(2) 0.041(3) 0.003(2) 0.003(2) -0.003(2)
C20 0.058(3) 0.014(2) 0.040(3) -0.001(2) 0.004(3) -0.001(2)
C21 0.047(3) 0.019(2) 0.038(3) -0.002(2) 0.000(3) -0.006(2)
C22 0.049(3) 0.041(3) 0.037(3) 0.004(2) 0.003(3) 0.003(3)
C23 0.093(5) 0.019(2) 0.049(3) -0.003(2) 0.005(4) 0.004(3)
O5 0.078(6) 0.031(3) 0.035(4) 0.005(3) -0.011(5) 0.014(5)
O6 0.101(6) 0.029(4) 0.046(4) -0.006(3) -0.014(5) 0.025(4)
O51 0.076(7) 0.040(5) 0.050(5) -0.012(4) -0.007(7) -0.028(6)
O61 0.118(7) 0.038(4) 0.073(6) -0.011(4) 0.015(6) -0.040(5)
O7 0.062(3) 0.0336(19) 0.052(2) 0.0074(19) 0.008(2) 0.003(2)
O8 0.050(3) 0.045(2) 0.067(3) 0.003(2) -0.010(2) -0.003(2)
O9 0.054(3) 0.034(2) 0.088(4) 0.003(2) 0.022(2) -0.006(2)
N4 0.048(3) 0.039(2) 0.033(2) -0.002(2) 0.006(2) 0.002(2)
C24 0.056(4) 0.024(2) 0.045(3) -0.001(2) -0.011(3) 0.001(3)
C25 0.028(3) 0.014(2) 0.072(4) -0.002(2) -0.001(3) 0.000(2)
C28 0.068(5) 0.054(4) 0.073(5) 0.006(4) -0.012(4) -0.018(4)
C29 0.051(4) 0.037(3) 0.054(4) 0.008(3) 0.000(3) -0.005(3)
C30 0.052(3) 0.026(2) 0.033(3) 0.001(2) 0.000(3) -0.009(2)
C31 0.035(3) 0.033(3) 0.053(4) 0.004(3) 0.011(3) -0.004(2)
C32 0.072(4) 0.030(3) 0.067(4) 0.011(3) 0.014(4) 0.001(3)
C33 0.083(5) 0.034(3) 0.084(5) 0.009(3) 0.007(5) -0.004(4)
N31 0.009(4) 0.014(4) 0.070(7) 0.000(4) -0.003(4) -0.003(3)
C261 0.072(13) 0.056(10) 0.040(13) -0.005(9) -0.012(9) 0.001(10)
C271 0.020(5) 0.017(5) 0.044(7) -0.010(5) -0.003(5) -0.002(4)
N3 0.021(4) 0.019(3) 0.046(5) 0.000(3) 0.005(3) -0.008(3)
C26 0.047(9) 0.049(8) 0.032(10) -0.002(7) -0.024(6) 0.016(6)
C27 0.032(5) 0.023(4) 0.034(5) 0.008(4) -0.002(4) -0.010(4)
O100 0.181(7) 0.068(3) 0.053(3) 0.004(3) -0.002(4) -0.041(4)
C100 0.062(5) 0.084(6) 0.127(8) -0.002(6) 0.038(5) 0.007(4)
O200 0.155(6) 0.065(3) 0.077(4) 0.006(3) -0.025(4) 0.036(4)
C200 0.131(9) 0.137(8) 0.055(5) -0.013(6) -0.014(6) 0.051(7)

loop_
_atom_type_symbol
_atom_type_description
_atom_type_scat_dispersion_real
_atom_type_scat_dispersion_imag
_atom_type_scat_source
C C 0.0033 0.0016 'International Tables Vol C Tables 4.2.6.8 and 6.1.1.4'
H H 0.0000 0.0000 'International Tables Vol C Tables 4.2.6.8 and 6.1.1.4'
N N 0.0061 0.0033 'International Tables Vol C Tables 4.2.6.8 and 6.1.1.4'
O O 0.0106 0.0060 'International Tables Vol C Tables 4.2.6.8 and 6.1.1.4'

loop_
_geom_angle_atom_site_label_1
_geom_angle_atom_site_label_2
_geom_angle_atom_site_label_3
_geom_angle
_geom_angle_site_symmetry_1
_geom_angle_site_symmetry_3
C11 O1 C12 114.7(4) . .
C2 O2 C22 115.8(4) . .
C3 O3 C23 116.1(4) . .
C9 N1 C6 124.5(4) . .
C9 N1 C8 119.3(4) . .
C6 N1 C8 109.0(4) . .
C16 N2 C15 112.4(5) . .
C16 N2 C21 107.5(4) . .
C15 N2 C21 113.8(4) . .
C16 N2 H2A 107.6 . .
C15 N2 H2A 107.6 . .
C21 N2 H2A 107.6 . .
C2 C1 C6 116.6(5) . .
C2 C1 H1A 121.7 . .
C6 C1 H1A 121.7 . .
C1 C2 O2 122.9(5) . .
C1 C2 C3 121.9(5) . .
O2 C2 C3 115.2(4) . .
O3 C3 C4 124.9(4) . .
O3 C3 C2 115.7(4) . .
C4 C3 C2 119.4(4) . .
C3 C4 C5 118.6(5) . .
C3 C4 H4A 120.7 . .
C5 C4 H4A 120.7 . .
C6 C5 C4 121.0(5) . .
C6 C5 C7 110.7(4) . .
C4 C5 C7 128.2(4) . .
C5 C6 C1 122.3(4) . .
C5 C6 N1 110.4(4) . .
C1 C6 N1 127.3(4) . .
C5 C7 C17 111.1(4) . .
C5 C7 C21 115.5(4) . .
C17 C7 C21 101.9(4) . .
C5 C7 C8 102.4(4) . .
C17 C7 C8 111.4(4) . .
C21 C7 C8 114.9(4) . .
N1 C8 C18 106.1(4) . .
N1 C8 C7 104.4(3) . .
C18 C8 C7 116.6(4) . .
N1 C8 H8A 109.8 . .
C18 C8 H8A 109.8 . .
C7 C8 H8A 109.8 . .
O4 C9 N1 122.5(4) . .
O4 C9 C10 122.0(4) . .
N1 C9 C10 115.5(4) . .
C9 C10 C11 116.8(4) . .
C9 C10 H10D 108.1 . .
C11 C10 H10D 108.1 . .
C9 C10 H10E 108.1 . .
C11 C10 H10E 108.1 . .
H10D C10 H10E 107.3 . .
O1 C11 C18 114.8(4) . .
O1 C11 C10 104.9(4) . .
C18 C11 C10 109.7(4) . .
O1 C11 H11A 109.1 . .
C18 C11 H11A 109.1 . .
C10 C11 H11A 109.1 . .
O1 C12 C13 110.8(4) . .
O1 C12 H12A 109.5 . .
C13 C12 H12A 109.5 . .
O1 C12 H12B 109.5 . .
C13 C12 H12B 109.5 . .
H12A C12 H12B 108.1 . .
C14 C13 C12 122.8(5) . .
C14 C13 H13A 118.6 . .
C12 C13 H13A 118.6 . .
C13 C14 C15 123.3(5) . .
C13 C14 C19 121.5(5) . .
C15 C14 C19 115.1(4) . .
C14 C15 N2 110.4(4) . .
C14 C15 H15A 109.6 . .
N2 C15 H15A 109.6 . .
C14 C15 H15B 109.6 . .
N2 C15 H15B 109.6 . .
H15A C15 H15B 108.1 . .
N2 C16 C17 105.3(5) . .
N2 C16 H16A 110.7 . .
C17 C16 H16A 110.7 . .
N2 C16 H16B 110.7 . .
C17 C16 H16B 110.7 . .
H16A C16 H16B 108.8 . .
C16 C17 C7 103.1(4) . .
C16 C17 H17A 111.2 . .
C7 C17 H17A 111.2 . .
C16 C17 H17B 111.2 . .
C7 C17 H17B 111.2 . .
H17A C17 H17B 109.1 . .
C8 C18 C11 108.4(4) . .
C8 C18 C19 112.6(4) . .
C11 C18 C19 118.2(4) . .
C8 C18 H18A 105.5 . .
C11 C18 H18A 105.5 . .
C19 C18 H18A 105.5 . .
C20 C19 C14 109.5(4) . .
C20 C19 C18 106.0(4) . .
C14 C19 C18 113.3(4) . .
C20 C19 H19A 109.3 . .
C14 C19 H19A 109.3 . .
C18 C19 H19A 109.3 . .
C21 C20 C19 109.2(4) . .
C21 C20 H20A 109.8 . .
C19 C20 H20A 109.8 . .
C21 C20 H20B 109.8 . .
C19 C20 H20B 109.8 . .
H20A C20 H20B 108.3 . .
C20 C21 N2 111.0(4) . .
C20 C21 C7 115.1(4) . .
N2 C21 C7 105.0(4) . .
C20 C21 H21A 108.5 . .
N2 C21 H21A 108.5 . .
C7 C21 H21A 108.5 . .
O2 C22 H22A 109.5 . .
O2 C22 H22B 109.5 . .
H22A C22 H22B 109.5 . .
O2 C22 H22C 109.5 . .
H22A C22 H22C 109.5 . .
H22B C22 H22C 109.5 . .
O3 C23 H23A 109.5 . .
O3 C23 H23B 109.5 . .
H23A C23 H23B 109.5 . .
O3 C23 H23C 109.5 . .
H23A C23 H23C 109.5 . .
H23B C23 H23C 109.5 . .
C27 O7 C271 117.8(6) . .
O9 N4 O8 122.9(4) . .
O9 N4 C30 118.7(5) . .
O8 N4 C30 118.4(5) . .
O51 C24 O5 44.5(6) . .
O51 C24 O6 93.4(9) . .
O5 C24 O6 124.0(7) . .
O51 C24 O61 118.6(8) . .
O5 C24 O61 94.5(8) . .
O6 C24 O61 73.6(7) . .
O51 C24 C25 124.2(7) . .
O5 C24 C25 117.5(5) . .
O6 C24 C25 117.1(6) . .
O61 C24 C25 114.5(7) . .
C261 C25 N31 113.0(16) . .
C261 C25 N3 101.0(14) . .
N31 C25 N3 112.1(5) . .
C261 C25 C24 112.5(16) . .
N31 C25 C24 107.3(6) . .
N3 C25 C24 110.9(5) . .
C261 C25 C26 11(2) . .
N31 C25 C26 104.5(11) . .
N3 C25 C26 111.7(9) . .
C24 C25 C26 110.0(10) . .
C261 C25 H251 107.9 . .
N31 C25 H251 107.9 . .
N3 C25 H251 7.0 . .
C24 C25 H251 107.9 . .
C26 C25 H251 118.6 . .
C261 C25 H25 123.8 . .
N31 C25 H25 29.7 . .
N3 C25 H25 82.5 . .
C24 C25 H25 118.3 . .
C26 C25 H25 120.0 . .
H251 C25 H25 78.2 . .
C29 C28 C33 118.4(6) . .
C29 C28 C271 111.5(6) . .
C33 C28 C271 130.1(6) . .
C29 C28 H28 120.8 . .
C33 C28 H28 120.8 . .
C271 C28 H28 9.4 . .
C28 C29 C30 118.8(6) . .
C28 C29 H29 120.6 . .
C30 C29 H29 120.6 . .
C31 C30 C29 122.8(4) . .
C31 C30 N4 119.4(5) . .
C29 C30 N4 117.8(5) . .
C30 C31 C32 120.2(5) . .
C30 C31 H31 119.9 . .
C32 C31 H31 119.9 . .
C31 C32 C33 118.1(6) . .
C31 C32 C27 115.1(6) . 1_455
C33 C32 C27 126.8(6) . 1_455
C31 C32 H281 120.9 . .
C33 C32 H281 120.9 . .
C27 C32 H281 6.2 1_455 .
C32 C33 C28 121.7(5) . .
C32 C33 H33A 119.1 . .
C28 C33 H33A 119.1 . .
C271 N31 C25 123.8(7) . .
C271 N31 H25 72.1 . .
C25 N31 H25 51.8 . .
C271 N31 H31A 118.1 . .
C25 N31 H31A 118.1 . .
H25 N31 H31A 169.4 . .
C25 C261 H26A 109.5 . .
C25 C261 H26B 109.5 . .
H26A C261 H26B 109.5 . .
C25 C261 H26C 109.5 . .
H26A C261 H26C 109.5 . .
H26B C261 H26C 109.5 . .
N31 C271 O7 120.3(8) . .
N31 C271 C28 111.6(8) . .
O7 C271 C28 128.1(7) . .
N31 C271 H25 30.1 . .
O7 C271 H25 90.2 . .
C28 C271 H25 141.7 . .
C27 N3 C25 125.9(7) . .
C27 N3 H3 117.1 . .
C25 N3 H3 117.1 . .
C25 C26 H26D 109.5 . .
C25 C26 H26E 109.5 . .
H26D C26 H26E 109.5 . .
C25 C26 H26F 109.5 . .
H26D C26 H26F 109.5 . .
H26E C26 H26F 109.5 . .
N3 C27 O7 118.9(7) . .
N3 C27 C32 115.0(7) . 1_655
O7 C27 C32 126.1(6) . 1_655
C100 O100 H100 109.5 . .
O100 C100 H10C 109.5 . .
O100 C100 H10A 109.5 . .
H10C C100 H10A 109.5 . .
O100 C100 H10B 109.5 . .
H10C C100 H10B 109.5 . .
H10A C100 H10B 109.5 . .
C200 O200 H200 109.5 . .
O200 C200 H20E 109.5 . .
O200 C200 H20C 109.5 . .
H20E C200 H20C 109.5 . .
O200 C200 H20D 109.5 . .
H20E C200 H20D 109.5 . .
H20C C200 H20D 109.5 . .

loop_
_geom_bond_atom_site_label_1
_geom_bond_atom_site_label_2
_geom_bond_distance
_geom_bond_site_symmetry_2
O1 C11 1.430(6) .
O1 C12 1.447(6) .
O2 C2 1.391(6) .
O2 C22 1.430(6) .
O3 C3 1.373(5) .
O3 C23 1.437(6) .
O4 C9 1.224(6) .
N1 C9 1.366(6) .
N1 C6 1.439(5) .
N1 C8 1.496(6) .
N2 C16 1.491(7) .
N2 C15 1.513(6) .
N2 C21 1.528(6) .
N2 H2A 0.9300 .
C1 C2 1.391(6) .
C1 C6 1.393(7) .
C1 H1A 0.9500 .
C2 C3 1.412(7) .
C3 C4 1.389(7) .
C4 C5 1.394(6) .
C4 H4A 0.9500 .
C5 C6 1.365(6) .
C5 C7 1.529(7) .
C7 C17 1.532(7) .
C7 C21 1.536(7) .
C7 C8 1.559(6) .
C8 C18 1.527(7) .
C8 H8A 1.0000 .
C9 C10 1.517(6) .
C10 C11 1.557(7) .
C10 H10D 0.9900 .
C10 H10E 0.9900 .
C11 C18 1.536(6) .
C11 H11A 1.0000 .
C12 C13 1.522(7) .
C12 H12A 0.9900 .
C12 H12B 0.9900 .
C13 C14 1.323(7) .
C13 H13A 0.9500 .
C14 C15 1.503(7) .
C14 C19 1.541(7) .
C15 H15A 0.9900 .
C15 H15B 0.9900 .
C16 C17 1.525(7) .
C16 H16A 0.9900 .
C16 H16B 0.9900 .
C17 H17A 0.9900 .
C17 H17B 0.9900 .
C18 C19 1.556(7) .
C18 H18A 1.0000 .
C19 C20 1.532(6) .
C19 H19A 1.0000 .
C20 C21 1.511(7) .
C20 H20A 0.9900 .
C20 H20B 0.9900 .
C21 H21A 1.0000 .
C22 H22A 0.9800 .
C22 H22B 0.9800 .
C22 H22C 0.9800 .
C23 H23A 0.9800 .
C23 H23B 0.9800 .
C23 H23C 0.9800 .
O5 C24 1.237(10) .
O6 C24 1.263(9) .
O51 C24 1.208(12) .
O61 C24 1.344(10) .
O7 C27 1.366(9) .
O7 C271 1.408(11) .
O8 N4 1.240(6) .
O9 N4 1.192(6) .
N4 C30 1.466(6) .
C24 C25 1.526(7) .
C25 C261 1.38(3) .
C25 N31 1.387(9) .
C25 N3 1.401(8) .
C25 C26 1.69(2) .
C25 H251 1.0000 .
C25 H25 1.1020 .
C28 C29 1.385(8) .
C28 C33 1.424(10) .
C28 C271 1.694(12) .
C28 H28 0.9500 .
C29 C30 1.393(8) .
C29 H29 0.9500 .
C30 C31 1.369(8) .
C31 C32 1.383(8) .
C31 H31 0.9500 .
C32 C33 1.400(9) .
C32 C27 1.654(11) 1_455
C32 H281 0.9500 .
C33 H33A 0.9500 .
N31 C271 1.354(13) .
N31 H25 0.6954 .
N31 H31A 0.8800 .
C261 H26A 0.9800 .
C261 H26B 0.9800 .
C261 H26C 0.9800 .
N3 C27 1.352(10) .
N3 H3 0.8800 .
C26 H26D 0.9800 .
C26 H26E 0.9800 .
C26 H26F 0.9800 .
C27 C32 1.654(11) 1_655
O100 C100 1.412(9) .
O100 H100 0.8400 .
C100 H10C 0.9800 .
C100 H10A 0.9800 .
C100 H10B 0.9800 .
O200 C200 1.432(9) .
O200 H200 0.8400 .
C200 H20E 0.9800 .
C200 H20C 0.9800 .
C200 H20D 0.9800 .

loop_
_geom_hbond_atom_site_label_D
_geom_hbond_atom_site_label_H
_geom_hbond_atom_site_label_A
_geom_hbond_distance_DH
_geom_hbond_distance_HA
_geom_hbond_distance_DA
_geom_hbond_angle_DHA
_geom_hbond_site_symmetry_A
N2 H2A O5 0.93 1.86 2.734(9) 154.6 .
N2 H2A O51 0.93 1.67 2.588(10) 169.9 .
N31 H31A O61 0.88 1.97 2.776(14) 151.9 4_445
N3 H3 O6 0.88 1.98 2.813(11) 158.0 4_545
O100 H100 O51 0.84 2.12 2.861(13) 147.7 .
O100 H100 O5 0.84 1.86 2.698(9) 173.1 .
O200 H200 O4 0.84 1.92 2.756(6) 170.4 3_645

loop_
_geom_torsion_atom_site_label_1
_geom_torsion_atom_site_label_2
_geom_torsion_atom_site_label_3
_geom_torsion_atom_site_label_4
_geom_torsion
_geom_torsion_site_symmetry_1
_geom_torsion_site_symmetry_4
C6 C1 C2 O2 -179.6(4) . .
C6 C1 C2 C3 1.3(7) . .
C22 O2 C2 C1 7.8(7) . .
C22 O2 C2 C3 -173.1(5) . .
C23 O3 C3 C4 5.8(8) . .
C23 O3 C3 C2 -175.0(5) . .
C1 C2 C3 O3 176.7(5) . .
O2 C2 C3 O3 -2.5(7) . .
C1 C2 C3 C4 -4.0(8) . .
O2 C2 C3 C4 176.8(5) . .
O3 C3 C4 C5 -178.2(5) . .
C2 C3 C4 C5 2.6(7) . .
C3 C4 C5 C6 1.5(8) . .
C3 C4 C5 C7 -174.4(5) . .
C4 C5 C6 C1 -4.3(8) . .
C7 C5 C6 C1 172.2(4) . .
C4 C5 C6 N1 176.7(5) . .
C7 C5 C6 N1 -6.7(6) . .
C2 C1 C6 C5 2.9(7) . .
C2 C1 C6 N1 -178.4(5) . .
C9 N1 C6 C5 -155.0(5) . .
C8 N1 C6 C5 -5.1(6) . .
C9 N1 C6 C1 26.2(8) . .
C8 N1 C6 C1 176.0(5) . .
C6 C5 C7 C17 -104.0(5) . .
C4 C5 C7 C17 72.2(7) . .
C6 C5 C7 C21 140.6(4) . .
C4 C5 C7 C21 -43.2(7) . .
C6 C5 C7 C8 15.0(6) . .
C4 C5 C7 C8 -168.8(5) . .
C9 N1 C8 C18 42.2(6) . .
C6 N1 C8 C18 -109.5(4) . .
C9 N1 C8 C7 165.9(4) . .
C6 N1 C8 C7 14.2(5) . .
C5 C7 C8 N1 -16.9(5) . .
C17 C7 C8 N1 101.9(5) . .
C21 C7 C8 N1 -143.0(4) . .
C5 C7 C8 C18 99.8(5) . .
C17 C7 C8 C18 -141.5(4) . .
C21 C7 C8 C18 -26.3(6) . .
C6 N1 C9 O4 -20.5(8) . .
C8 N1 C9 O4 -167.5(5) . .
C6 N1 C9 C10 158.9(4) . .
C8 N1 C9 C10 11.9(7) . .
O4 C9 C10 C11 139.5(5) . .
N1 C9 C10 C11 -39.9(7) . .
C12 O1 C11 C18 -66.8(5) . .
C12 O1 C11 C10 172.8(4) . .
C9 C10 C11 O1 133.3(4) . .
C9 C10 C11 C18 9.5(6) . .
C11 O1 C12 C13 88.3(5) . .
O1 C12 C13 C14 -65.0(7) . .
C12 C13 C14 C15 178.3(5) . .
C12 C13 C14 C19 -4.0(8) . .
C13 C14 C15 N2 -129.2(6) . .
C19 C14 C15 N2 52.9(6) . .
C16 N2 C15 C14 77.6(6) . .
C21 N2 C15 C14 -45.0(6) . .
C15 N2 C16 C17 -140.7(4) . .
C21 N2 C16 C17 -14.7(5) . .
N2 C16 C17 C7 35.2(5) . .
C5 C7 C17 C16 -165.1(4) . .
C21 C7 C17 C16 -41.5(5) . .
C8 C7 C17 C16 81.5(5) . .
N1 C8 C18 C11 -70.9(5) . .
C7 C8 C18 C11 173.3(4) . .
N1 C8 C18 C19 156.4(4) . .
C7 C8 C18 C19 40.7(6) . .
O1 C11 C18 C8 -73.9(5) . .
C10 C11 C18 C8 43.9(5) . .
O1 C11 C18 C19 55.7(6) . .
C10 C11 C18 C19 173.5(4) . .
C13 C14 C19 C20 179.1(5) . .
C15 C14 C19 C20 -3.0(6) . .
C13 C14 C19 C18 61.0(6) . .
C15 C14 C19 C18 -121.1(5) . .
C8 C18 C19 C20 -60.7(5) . .
C11 C18 C19 C20 171.6(4) . .
C8 C18 C19 C14 59.4(5) . .
C11 C18 C19 C14 -68.3(5) . .
C14 C19 C20 C21 -54.2(5) . .
C18 C19 C20 C21 68.3(5) . .
C19 C20 C21 N2 62.4(5) . .
C19 C20 C21 C7 -56.7(6) . .
C16 N2 C21 C20 -136.3(4) . .
C15 N2 C21 C20 -11.1(6) . .
C16 N2 C21 C7 -11.3(5) . .
C15 N2 C21 C7 113.9(4) . .
C5 C7 C21 C20 -84.7(5) . .
C17 C7 C21 C20 154.8(4) . .
C8 C7 C21 C20 34.3(6) . .
C5 C7 C21 N2 153.0(4) . .
C17 C7 C21 N2 32.5(4) . .
C8 C7 C21 N2 -88.1(5) . .
O51 C24 C25 C261 160.5(17) . .
O5 C24 C25 C261 -147.7(16) . .
O6 C24 C25 C261 45.2(16) . .
O61 C24 C25 C261 -38.2(17) . .
O51 C24 C25 N31 35.6(11) . .
O5 C24 C25 N31 87.4(9) . .
O6 C24 C25 N31 -79.8(9) . .
O61 C24 C25 N31 -163.1(8) . .
O51 C24 C25 N3 -87.2(11) . .
O5 C24 C25 N3 -35.4(10) . .
O6 C24 C25 N3 157.4(7) . .
O61 C24 C25 N3 74.1(9) . .
O51 C24 C25 C26 148.8(13) . .
O5 C24 C25 C26 -159.4(12) . .
O6 C24 C25 C26 33.4(13) . .
O61 C24 C25 C26 -49.9(12) . .
C33 C28 C29 C30 1.4(10) . .
C271 C28 C29 C30 -179.7(6) . .
C28 C29 C30 C31 -1.4(9) . .
C28 C29 C30 N4 -177.9(5) . .
O9 N4 C30 C31 6.5(8) . .
O8 N4 C30 C31 -172.9(5) . .
O9 N4 C30 C29 -176.8(5) . .
O8 N4 C30 C29 3.8(7) . .
C29 C30 C31 C32 1.9(9) . .
N4 C30 C31 C32 178.3(6) . .
C30 C31 C32 C33 -2.3(10) . .
C30 C31 C32 C27 175.6(6) . 1_455
C31 C32 C33 C28 2.4(11) . .
C27 C32 C33 C28 -175.2(7) 1_455 .
C29 C28 C33 C32 -2.0(11) . .
C271 C28 C33 C32 179.4(8) . .
C261 C25 N31 C271 122.2(18) . .
N3 C25 N31 C271 8.9(12) . .
C24 C25 N31 C271 -113.1(10) . .
C26 C25 N31 C271 130.0(13) . .
C25 N31 C271 O7 0.0(15) . .
C25 N31 C271 C28 -179.4(8) . .
C27 O7 C271 N31 -8.2(12) . .
C27 O7 C271 C28 171.2(9) . .
C29 C28 C271 N31 164.8(8) . .
C33 C28 C271 N31 -16.5(13) . .
C29 C28 C271 O7 -14.6(13) . .
C33 C28 C271 O7 164.1(9) . .
C261 C25 N3 C27 -131.5(18) . .
N31 C25 N3 C27 -10.9(11) . .
C24 C25 N3 C27 109.1(8) . .
C26 C25 N3 C27 -127.8(13) . .
C25 N3 C27 O7 3.4(12) . .
C25 N3 C27 C32 -177.5(7) . 1_655
C271 O7 C27 N3 6.5(11) . .
C271 O7 C27 C32 -172.5(8) . 1_655
